data_2234724
loop_
_publ_author_name
'Bahnous, Mebarek'
'Bouraiou, Abdelmalek'
'Bouacida, Sofiane'
'Roisnel, Thierry'
'Belfaitah, Ali'

_publ_section_title
;
 4,5-Dibromo-1,2-dimethyl-1<i>H</i>-imidazol-3-ium bromide
;
_journal_coeditor_code LH5448
_journal_issue 5
_journal_name_full 'Acta Crystallographica Section E'
_journal_page_first o1391
_journal_paper_doi 10.1107/S1600536812015310
_journal_volume 68
_journal_year 2012
_chemical_formula_iupac 'C5 H7 Br2 N2 +, Br -'
_chemical_formula_moiety 'C5 H7 Br2 N2 +, Br -'
_chemical_formula_sum 'C5 H7 Br3 N2'
_chemical_formula_weight 334.86
_chemical_name_systematic
;
4,5-Dibromo-1,2-dimethyl-1<i>H</i>-imidazol-3-ium bromide
;
_space_group_IT_number 14
_symmetry_cell_setting monoclinic
_symmetry_space_group_name_Hall '-P 2ybc'
_symmetry_space_group_name_H-M 'P 1 21/c 1'
_atom_sites_solution_hydrogens geom
_atom_sites_solution_primary direct
_atom_sites_solution_secondary difmap
_cell_angle_alpha 90
_cell_angle_beta 104.571(3)
_cell_angle_gamma 90
_cell_formula_units_Z 4
_cell_length_a 5.5938(3)
_cell_length_b 11.2522(6)
_cell_length_c 14.4864(9)
_cell_measurement_reflns_used 3086
_cell_measurement_temperature 150(2)
_cell_measurement_theta_max 27.5
_cell_measurement_theta_min 2.91
_cell_volume 882.48(9)
_computing_cell_refinement 'SAINT (Bruker, 2004)'
_computing_data_collection 'APEX2 (Bruker, 2004)'
_computing_data_reduction 'SAINT (Bruker, 2004)'
_computing_molecular_graphics 'ORTEP-3 for Windows (Farrugia, 1997) and DIAMOND (Brandenburg & Berndt, 2001)'
_computing_publication_material 'WinGX (Farrugia, 1999)'
_computing_structure_refinement 'SHELXL97 (Sheldrick, 2008)'
_computing_structure_solution 'SIR2002 (Burla <i>et al.</i>, 2005)'
_diffrn_ambient_temperature 150(2)
_diffrn_measured_fraction_theta_full 0.999
_diffrn_measured_fraction_theta_max 0.999
_diffrn_measurement_device_type 'Bruker APEXII'
_diffrn_measurement_method 'CCD rotation images, thin slices'
_diffrn_radiation_monochromator graphite
_diffrn_radiation_type MoK\a
_diffrn_radiation_wavelength 0.71073
_diffrn_reflns_av_R_equivalents 0.0496
_diffrn_reflns_limit_h_max 7
_diffrn_reflns_limit_h_min -6
_diffrn_reflns_limit_k_max 12
_diffrn_reflns_limit_k_min -14
_diffrn_reflns_limit_l_max 17
_diffrn_reflns_limit_l_min -18
_diffrn_reflns_number 7565
_diffrn_reflns_theta_full 27.47
_diffrn_reflns_theta_max 27.47
_diffrn_reflns_theta_min 3.42
_exptl_absorpt_coefficient_mu 13.644
_exptl_absorpt_correction_T_max 0.098
_exptl_absorpt_correction_T_min 0.058
_exptl_absorpt_correction_type multi-scan
_exptl_absorpt_process_details
;
(SADABS; Bruker, 2002)
;
_exptl_crystal_colour colourless
_exptl_crystal_density_diffrn 2.52
_exptl_crystal_density_method 'not measured'
_exptl_crystal_description prism
_exptl_crystal_F_000 624
_exptl_crystal_size_max 0.31
_exptl_crystal_size_mid 0.22
_exptl_crystal_size_min 0.17
_refine_diff_density_max 0.628
_refine_diff_density_min -0.858
_refine_ls_extinction_coef 0.0075(4)
_refine_ls_extinction_expression Fc^*^=kFc[1+0.001xFc^2^\l^3^/sin(2\q)]^-1/4^
_refine_ls_extinction_method 'SHELXL97 (Sheldrick, 2008)'
_refine_ls_goodness_of_fit_ref 1.027
_refine_ls_hydrogen_treatment constr
_refine_ls_matrix_type full
_refine_ls_number_parameters 94
_refine_ls_number_reflns 2032
_refine_ls_number_restraints 0
_refine_ls_restrained_S_all 1.027
_refine_ls_R_factor_all 0.0355
_refine_ls_R_factor_gt 0.0269
_refine_ls_shift/su_max 0.002
_refine_ls_shift/su_mean 0.000
_refine_ls_structure_factor_coef Fsqd
_refine_ls_weighting_details 'calc w=1/[\s^2^(Fo^2^)+(0.0201P)^2^+0.1420P] where P=(Fo^2^+2Fc^2^)/3'
_refine_ls_weighting_scheme calc
_refine_ls_wR_factor_gt 0.0575
_refine_ls_wR_factor_ref 0.0601
_reflns_number_gt 1747
_reflns_number_total 2032
_reflns_threshold_expression I>2\s(I)
_cod_data_source_file lh5448.cif
_cod_data_source_block I
_cod_original_sg_symbol_H-M 'P 21/c'
_cod_database_code 2234724
_cod_database_fobs_code 2234724

loop_
_symmetry_equiv_pos_site_id
_symmetry_equiv_pos_as_xyz
1 x,y,z
2 -x,1/2+y,1/2-z
3 -x,-y,-z
4 x,1/2-y,1/2+z

loop_
_atom_site_type_symbol
_atom_site_label
_atom_site_fract_x
_atom_site_fract_y
_atom_site_fract_z
_atom_site_U_iso_or_equiv
_atom_site_adp_type
_atom_site_calc_flag
_atom_site_refinement_flags
_atom_site_occupancy
_atom_site_symmetry_multiplicity
Br Br1 0.52217(6) 0.60967(3) 0.40218(2) 0.01621(11) Uani d . 1 1
Br Br2 0.12689(6) 0.86245(3) 0.44145(2) 0.01726(11) Uani d . 1 1
N N2 0.7783(5) 0.7167(2) 0.57813(19) 0.0142(6) Uani d . 1 1
N N5 0.5520(5) 0.8641(3) 0.5998(2) 0.0171(6) Uani d . 1 1
H H5 0.4987 0.9266 0.6251 0.021 Uiso d R 1 1
C C1 0.7626(6) 0.8069(3) 0.6365(2) 0.0163(7) Uani d . 1 1
C C3 0.5709(6) 0.7178(3) 0.5019(2) 0.0141(7) Uani d . 1 1
C C4 0.4301(6) 0.8096(3) 0.5154(2) 0.0140(7) Uani d . 1 1
C C6 0.9445(7) 0.8397(3) 0.7253(2) 0.0222(8) Uani d . 1 1
H H6A 0.9879 0.7706 0.7647 0.033 Uiso calc R 1 1
H H6B 0.8745 0.8986 0.7587 0.033 Uiso calc R 1 1
H H6C 1.0896 0.8713 0.7103 0.033 Uiso calc R 1 1
C C7 0.9765(7) 0.6294(3) 0.5945(3) 0.0214(8) Uani d . 1 1
H H7A 1.1062 0.6531 0.6483 0.032 Uiso calc R 1 1
H H7B 1.0403 0.6242 0.5390 0.032 Uiso calc R 1 1
H H7C 0.9137 0.5532 0.6069 0.032 Uiso calc R 1 1
Br Br3 0.58756(6) 0.58078(3) 0.77871(2) 0.01713(12) Uani d . 1 1

loop_
_atom_site_aniso_label
_atom_site_aniso_U_11
_atom_site_aniso_U_22
_atom_site_aniso_U_33
_atom_site_aniso_U_12
_atom_site_aniso_U_13
_atom_site_aniso_U_23
Br1 0.0170(2) 0.01589(19) 0.01515(19) 0.00097(14) 0.00295(14) -0.00101(12)
Br2 0.01324(19) 0.0185(2) 0.01989(19) 0.00293(14) 0.00389(14) 0.00221(13)
N2 0.0086(14) 0.0175(15) 0.0156(14) -0.0021(12) 0.0013(11) 0.0037(11)
N5 0.0193(16) 0.0141(15) 0.0185(15) -0.0040(12) 0.0060(12) -0.0026(11)
C1 0.0153(18) 0.0171(18) 0.0162(17) -0.0055(14) 0.0031(14) 0.0020(14)
C3 0.0124(17) 0.0172(17) 0.0123(16) -0.0017(14) 0.0022(13) 0.0011(13)
C4 0.0107(17) 0.0173(18) 0.0138(16) -0.0015(14) 0.0029(13) -0.0020(13)
C6 0.021(2) 0.025(2) 0.0182(18) -0.0087(16) 0.0008(15) -0.0019(15)
C7 0.0156(19) 0.023(2) 0.024(2) 0.0058(15) 0.0019(16) 0.0075(14)
Br3 0.0163(2) 0.0161(2) 0.01874(19) -0.00155(13) 0.00405(14) -0.00052(13)

loop_
_atom_type_symbol
_atom_type_description
_atom_type_scat_dispersion_real
_atom_type_scat_dispersion_imag
_atom_type_scat_source
C C 0.0033 0.0016 'International Tables Vol C Tables 4.2.6.8 and 6.1.1.4'
H H 0 0 'International Tables Vol C Tables 4.2.6.8 and 6.1.1.4'
N N 0.0061 0.0033 'International Tables Vol C Tables 4.2.6.8 and 6.1.1.4'
Br Br -0.2901 2.4595 'International Tables Vol C Tables 4.2.6.8 and 6.1.1.4'

loop_
_geom_angle_atom_site_label_1
_geom_angle_atom_site_label_2
_geom_angle_atom_site_label_3
_geom_angle
C1 N2 C3 108.8(3)
C1 N2 C7 125.3(3)
C3 N2 C7 125.9(3)
C1 N5 C4 109.2(3)
C1 N5 H5 125.4
C4 N5 H5 125.4
N5 C1 N2 107.9(3)
N5 C1 C6 125.2(3)
N2 C1 C6 127.0(3)
C4 C3 N2 107.1(3)
C4 C3 Br1 129.9(2)
N2 C3 Br1 123.0(2)
C3 C4 N5 107.0(3)
C3 C4 Br2 130.2(2)
N5 C4 Br2 122.8(2)
C1 C6 H6A 109.5
C1 C6 H6B 109.5
H6A C6 H6B 109.5
C1 C6 H6C 109.5
H6A C6 H6C 109.5
H6B C6 H6C 109.5
N2 C7 H7A 109.5
N2 C7 H7B 109.5
H7A C7 H7B 109.5
N2 C7 H7C 109.5
H7A C7 H7C 109.5
H7B C7 H7C 109.5

loop_
_geom_bond_atom_site_label_1
_geom_bond_atom_site_label_2
_geom_bond_distance
Br1 C3 1.855(3)
Br2 C4 1.861(3)
N2 C1 1.338(4)
N2 C3 1.386(4)
N2 C7 1.456(4)
N5 C1 1.329(4)
N5 C4 1.385(4)
N5 H5 0.8800
C1 C6 1.472(5)
C3 C4 1.343(5)
C6 H6A 0.9600
C6 H6B 0.9600
C6 H6C 0.9600
C7 H7A 0.9600
C7 H7B 0.9600
C7 H7C 0.9600

loop_
_geom_hbond_atom_site_label_D
_geom_hbond_atom_site_label_H
_geom_hbond_atom_site_label_A
_geom_hbond_site_symmetry_A
_geom_hbond_distance_DH
_geom_hbond_distance_HA
_geom_hbond_distance_DA
_geom_hbond_angle_DHA
_geom_hbond_publ_flag
N5 H5 Br3 2_656 0.88 2.35 3.216(3) 168.00 yes
C6 H6A Br2 4_665 0.96 2.90 3.796(3) 156.00 yes

loop_
_geom_torsion_atom_site_label_1
_geom_torsion_atom_site_label_2
_geom_torsion_atom_site_label_3
_geom_torsion_atom_site_label_4
_geom_torsion
C4 N5 C1 N2 -0.3(4)
C4 N5 C1 C6 179.1(3)
C3 N2 C1 N5 0.4(4)
C7 N2 C1 N5 -177.4(3)
C3 N2 C1 C6 -179.0(3)
C7 N2 C1 C6 3.2(5)
C1 N2 C3 C4 -0.2(4)
C7 N2 C3 C4 177.5(3)
C1 N2 C3 Br1 178.4(2)
C7 N2 C3 Br1 -3.8(5)
N2 C3 C4 N5 0.0(4)
Br1 C3 C4 N5 -178.5(2)
N2 C3 C4 Br2 -179.7(2)
Br1 C3 C4 Br2 1.7(5)
C1 N5 C4 C3 0.2(4)
C1 N5 C4 Br2 180.0(2)

loop_
_cod_related_entry_id
_cod_related_entry_database
_cod_related_entry_code
1 ChemSpider 30657701
